data_7002160
loop_
_publ_author_name
'Kou, Xiaodi'
'Dias, H. V. Rasika'

_publ_section_title
;
 Carbon monoxide and ethylene complexes of copper and silver supported
 by a highly fluorinated tris(triazolyl)borate
;
_journal_issue 36
_journal_name_full 'Dalton Transactions'
_journal_page_first 7529
_journal_page_last 7536
_journal_paper_doi 10.1039/b910805j
_journal_year 2009
_chemical_formula_sum 'C14 H5 B Cu F18 N9'
_chemical_formula_weight 715.62
_chemical_name_common (HB(3,5-(CF3)2Tz)3)CuC2H4
_chemical_name_systematic
;
?
;
_space_group_IT_number 14
_symmetry_cell_setting monoclinic
_symmetry_space_group_name_Hall '-P 2yn'
_symmetry_space_group_name_H-M 'P 1 21/n 1'
_atom_sites_solution_hydrogens geom
_atom_sites_solution_primary direct
_atom_sites_solution_secondary difmap
_audit_creation_method SHELXL-97
_cell_angle_alpha 90.00
_cell_angle_beta 90.287(1)
_cell_angle_gamma 90.00
_cell_formula_units_Z 4
_cell_length_a 8.6811(5)
_cell_length_b 19.4234(12)
_cell_length_c 14.1526(9)
_cell_measurement_reflns_used 4534
_cell_measurement_temperature 100(2)
_cell_measurement_theta_max 25.92
_cell_measurement_theta_min 2.54
_cell_volume 2386.3(3)
_computing_cell_refinement 'Bruker SAINT'
_computing_data_collection 'Bruker APEX2'
_computing_data_reduction 'Bruker SAINT'
_computing_molecular_graphics 'Bruker SHELXTL'
_computing_publication_material 'Bruker SHELXTL'
_computing_structure_refinement 'SHELXL-97 (Sheldrick, 1997)'
_computing_structure_solution 'SHELXS-97 (Sheldrick, 1990)'
_diffrn_ambient_temperature 100(2)
_diffrn_measured_fraction_theta_full 0.990
_diffrn_measured_fraction_theta_max 0.990
_diffrn_measurement_device_type 'Bruker APEX-II CCD'
_diffrn_measurement_method '\f and \w scans'
_diffrn_radiation_monochromator graphite
_diffrn_radiation_source 'fine-focus sealed tube'
_diffrn_radiation_type MoK\a
_diffrn_radiation_wavelength 0.71073
_diffrn_reflns_av_R_equivalents 0.1124
_diffrn_reflns_av_sigmaI/netI 0.1027
_diffrn_reflns_limit_h_max 10
_diffrn_reflns_limit_h_min -10
_diffrn_reflns_limit_k_max 22
_diffrn_reflns_limit_k_min -23
_diffrn_reflns_limit_l_max 17
_diffrn_reflns_limit_l_min -17
_diffrn_reflns_number 17432
_diffrn_reflns_theta_full 25.50
_diffrn_reflns_theta_max 25.50
_diffrn_reflns_theta_min 1.44
_diffrn_standards_number 0
_exptl_absorpt_coefficient_mu 1.082
_exptl_absorpt_correction_T_max 0.9787
_exptl_absorpt_correction_T_min 0.8127
_exptl_absorpt_correction_type multi-scan
_exptl_absorpt_process_details sadabs
_exptl_crystal_colour colorless
_exptl_crystal_density_diffrn 1.992
_exptl_crystal_density_method 'not measured'
_exptl_crystal_description plates
_exptl_crystal_F_000 1392
_exptl_crystal_size_max 0.20
_exptl_crystal_size_mid 0.20
_exptl_crystal_size_min 0.02
_refine_diff_density_max 1.076
_refine_diff_density_min -0.679
_refine_diff_density_rms 0.141
_refine_ls_extinction_method none
_refine_ls_goodness_of_fit_ref 1.058
_refine_ls_hydrogen_treatment constr
_refine_ls_matrix_type full
_refine_ls_number_parameters 390
_refine_ls_number_reflns 4398
_refine_ls_number_restraints 0
_refine_ls_restrained_S_all 1.058
_refine_ls_R_factor_all 0.1005
_refine_ls_R_factor_gt 0.0685
_refine_ls_shift/su_max 0.000
_refine_ls_shift/su_mean 0.000
_refine_ls_structure_factor_coef Fsqd
_refine_ls_weighting_details 'calc w=1/[\s^2^(Fo^2^)+(0.1015P)^2^+0.0000P] where P=(Fo^2^+2Fc^2^)/3'
_refine_ls_weighting_scheme calc
_refine_ls_wR_factor_gt 0.1665
_refine_ls_wR_factor_ref 0.1844
_reflns_number_gt 3057
_reflns_number_total 4398
_reflns_threshold_expression >2sigma(I)
_cod_data_source_file b910805j.txt
_cod_data_source_block dias618a
_cod_depositor_comments
;
The following automatic conversions were performed:
'_symmetry_cell_setting' value 'Monoclinic' changed to 'monoclinic'
according to '/home/saulius/struct/CIF-dictionaries/cif_core.dic'
dictionary named 'cif_core.dic' version 2.4.1 from 2010-06-29.

Automatic conversion script
Id: cif_fix_enum 1527 2010-12-29 10:47:43Z saulius 
;
_cod_original_sg_symbol_H-M P2(1)/n
_cod_database_code 7002160

loop_
_symmetry_equiv_pos_as_xyz
'x, y, z'
'-x+1/2, y+1/2, -z+1/2'
'-x, -y, -z'
'x-1/2, -y-1/2, z-1/2'

loop_
_atom_site_label
_atom_site_type_symbol
_atom_site_fract_x
_atom_site_fract_y
_atom_site_fract_z
_atom_site_U_iso_or_equiv
_atom_site_adp_type
_atom_site_occupancy
_atom_site_symmetry_multiplicity
_atom_site_calc_flag
_atom_site_refinement_flags
_atom_site_disorder_assembly
_atom_site_disorder_group
Cu Cu 0.85870(10) 0.18393(4) 0.73300(9) 0.0245(3) Uani 1 1 d . . .
N1 N 0.9649(6) 0.3286(3) 0.7517(6) 0.0263(18) Uani 1 1 d . . .
N2 N 1.0175(6) 0.2624(3) 0.7491(6) 0.0246(17) Uani 1 1 d . . .
N3 N 1.2218(6) 0.3339(3) 0.7604(7) 0.0336(18) Uani 1 1 d . . .
N4 N 0.7146(7) 0.3089(3) 0.8453(5) 0.0182(15) Uani 1 1 d . . .
N5 N 0.7198(7) 0.2386(3) 0.8559(5) 0.0224(16) Uani 1 1 d . . .
N6 N 0.5892(8) 0.2861(3) 0.9813(6) 0.0290(18) Uani 1 1 d . . .
N7 N 0.7137(7) 0.3123(3) 0.6661(5) 0.0210(16) Uani 1 1 d . . .
N8 N 0.7225(7) 0.2418(3) 0.6474(6) 0.0245(18) Uani 1 1 d . . .
N9 N 0.5758(8) 0.2930(4) 0.5346(6) 0.0306(19) Uani 1 1 d . . .
B B 0.7855(8) 0.3439(4) 0.7562(9) 0.023(2) Uani 1 1 d . . .
C1 C 1.1701(7) 0.2685(3) 0.7556(8) 0.030(2) Uani 1 1 d . . .
C2 C 1.0916(8) 0.3696(4) 0.7594(7) 0.029(2) Uani 1 1 d . . .
C3 C 1.2770(8) 0.2067(4) 0.7552(8) 0.038(3) Uani 1 1 d . . .
C4 C 1.0854(8) 0.4477(4) 0.7609(8) 0.034(2) Uani 1 1 d . . .
C5 C 0.6440(10) 0.2279(4) 0.9362(6) 0.0253(19) Uani 1 1 d . . .
C6 C 0.6366(10) 0.3343(4) 0.9201(6) 0.0250(19) Uani 1 1 d . . .
C7 C 0.6168(11) 0.1575(4) 0.9784(7) 0.031(2) Uani 1 1 d . . .
C8 C 0.6054(9) 0.4106(4) 0.9394(7) 0.027(2) Uani 1 1 d . . .
C9 C 0.6384(9) 0.2340(4) 0.5713(6) 0.0229(19) Uani 1 1 d . . .
C10 C 0.6282(9) 0.3397(4) 0.5971(6) 0.025(2) Uani 1 1 d . . .
C11 C 0.6089(9) 0.1652(4) 0.5279(7) 0.027(2) Uani 1 1 d . . .
C12 C 0.5914(10) 0.4156(5) 0.5894(8) 0.037(2) Uani 1 1 d . . .
C13 C 0.8106(9) 0.0808(4) 0.7216(7) 0.033(2) Uani 1 1 d . . .
H13A H 0.7208 0.0637 0.7575 0.039 Uiso 1 1 calc R . .
H13B H 0.8200 0.0603 0.6579 0.039 Uiso 1 1 calc R . .
C14 C 0.9421(9) 0.0896(4) 0.7706(8) 0.040(2) Uani 1 1 d . . .
H14A H 1.0380 0.0746 0.7391 0.047 Uiso 1 1 calc R . .
H14B H 0.9389 0.0781 0.8387 0.047 Uiso 1 1 calc R . .
F1 F 1.2534(6) 0.1671(3) 0.8304(4) 0.0460(15) Uani 1 1 d . . .
F2 F 1.2572(6) 0.1669(3) 0.6789(5) 0.0490(16) Uani 1 1 d . . .
F3 F 1.4248(4) 0.2279(3) 0.7543(5) 0.0481(16) Uani 1 1 d . . .
F4 F 1.0082(6) 0.4702(3) 0.8399(5) 0.0474(16) Uani 1 1 d . . .
F5 F 1.0149(7) 0.4737(3) 0.6867(5) 0.0495(17) Uani 1 1 d . . .
F6 F 1.2279(5) 0.4736(2) 0.7637(6) 0.0554(19) Uani 1 1 d . . .
F7 F 0.6466(9) 0.1074(2) 0.9184(4) 0.070(2) Uani 1 1 d . . .
F8 F 0.7072(8) 0.1473(3) 1.0531(6) 0.071(2) Uani 1 1 d . . .
F9 F 0.4738(6) 0.1512(3) 1.0130(5) 0.0533(18) Uani 1 1 d . . .
F10 F 0.5373(6) 0.4188(2) 1.0232(4) 0.0408(14) Uani 1 1 d . . .
F11 F 0.7380(5) 0.4467(2) 0.9374(4) 0.0354(14) Uani 1 1 d . . .
F12 F 0.5149(6) 0.4369(3) 0.8730(4) 0.0405(15) Uani 1 1 d . . .
F13 F 0.5522(5) 0.1192(2) 0.5914(4) 0.0363(13) Uani 1 1 d . . .
F14 F 0.7345(5) 0.1368(2) 0.4874(4) 0.0384(14) Uani 1 1 d . . .
F15 F 0.5028(6) 0.1710(3) 0.4599(4) 0.0410(15) Uani 1 1 d . . .
F16 F 0.5148(8) 0.4274(3) 0.5095(5) 0.062(2) Uani 1 1 d . . .
F17 F 0.5037(6) 0.4380(2) 0.6603(5) 0.0417(15) Uani 1 1 d . . .
F18 F 0.7195(6) 0.4538(2) 0.5855(4) 0.0406(15) Uani 1 1 d . . .
H H 0.7597 0.3999 0.7459 0.05(3) Uiso 1 1 d . . .

loop_
_atom_site_aniso_label
_atom_site_aniso_U_11
_atom_site_aniso_U_22
_atom_site_aniso_U_33
_atom_site_aniso_U_23
_atom_site_aniso_U_13
_atom_site_aniso_U_12
Cu 0.0140(4) 0.0126(4) 0.0470(7) 0.0001(5) 0.0014(5) 0.0017(3)
N1 0.012(2) 0.016(3) 0.051(6) -0.006(3) 0.007(4) -0.003(2)
N2 0.014(3) 0.020(3) 0.039(5) -0.007(3) -0.001(3) 0.002(2)
N3 0.013(3) 0.037(4) 0.050(6) -0.004(4) 0.006(4) -0.004(2)
N4 0.007(3) 0.012(3) 0.035(5) -0.003(3) 0.000(3) -0.003(2)
N5 0.006(3) 0.018(3) 0.043(5) -0.002(3) 0.005(3) 0.001(3)
N6 0.023(4) 0.018(4) 0.046(5) 0.001(3) 0.004(3) -0.002(3)
N7 0.020(3) 0.010(3) 0.033(5) -0.004(3) 0.001(3) -0.003(3)
N8 0.018(3) 0.006(3) 0.050(6) -0.002(3) 0.009(4) 0.001(3)
N9 0.017(3) 0.019(4) 0.057(6) 0.002(4) 0.001(4) 0.003(3)
B 0.010(3) 0.015(4) 0.045(7) 0.003(5) 0.005(5) 0.002(3)
C1 0.016(3) 0.022(4) 0.054(7) 0.005(4) 0.008(5) 0.002(3)
C2 0.017(3) 0.027(4) 0.042(6) -0.006(4) 0.007(4) -0.010(3)
C3 0.011(3) 0.041(5) 0.061(8) -0.012(6) 0.010(5) 0.002(3)
C4 0.018(3) 0.029(4) 0.056(7) -0.010(5) 0.013(5) -0.007(3)
C5 0.019(4) 0.023(4) 0.034(5) 0.002(4) 0.010(5) 0.002(4)
C6 0.014(4) 0.016(4) 0.045(6) 0.000(3) 0.002(4) 0.005(3)
C7 0.030(5) 0.019(4) 0.043(6) 0.001(4) 0.005(5) 0.003(4)
C8 0.019(4) 0.019(4) 0.042(6) -0.002(4) 0.011(4) 0.001(3)
C9 0.011(3) 0.012(4) 0.045(6) 0.000(3) -0.006(4) -0.005(3)
C10 0.013(4) 0.019(4) 0.043(6) 0.003(4) 0.001(4) -0.001(3)
C11 0.014(4) 0.020(4) 0.046(6) -0.004(4) 0.004(4) 0.002(3)
C12 0.030(5) 0.022(5) 0.059(8) 0.003(5) -0.004(5) 0.003(4)
C13 0.031(4) 0.013(4) 0.055(7) 0.002(4) 0.014(5) -0.001(3)
C14 0.032(4) 0.013(4) 0.073(8) 0.003(5) -0.004(6) 0.004(3)
F1 0.030(3) 0.051(3) 0.057(4) 0.011(3) 0.006(3) 0.011(3)
F2 0.031(3) 0.041(3) 0.075(5) -0.016(3) -0.005(3) 0.017(2)
F3 0.0087(18) 0.056(3) 0.079(5) 0.000(4) 0.009(3) 0.0032(18)
F4 0.035(3) 0.028(3) 0.079(5) -0.011(3) 0.015(3) -0.002(2)
F5 0.047(3) 0.025(3) 0.076(5) 0.010(3) -0.007(3) -0.006(3)
F6 0.018(2) 0.037(3) 0.112(6) -0.006(4) 0.016(4) -0.0131(19)
F7 0.134(6) 0.014(2) 0.062(4) 0.004(3) 0.048(5) -0.004(4)
F8 0.063(4) 0.054(4) 0.095(6) 0.041(4) -0.021(4) -0.017(3)
F9 0.029(3) 0.036(3) 0.096(5) 0.023(3) 0.021(3) -0.004(2)
F10 0.045(3) 0.022(3) 0.055(4) -0.009(3) 0.015(3) 0.000(2)
F11 0.027(2) 0.017(2) 0.063(4) -0.005(2) 0.006(3) -0.005(2)
F12 0.030(3) 0.023(3) 0.069(4) -0.005(3) 0.000(3) 0.010(2)
F13 0.035(3) 0.020(2) 0.054(4) -0.001(2) 0.006(3) -0.005(2)
F14 0.025(2) 0.030(3) 0.061(4) -0.012(3) 0.006(3) 0.003(2)
F15 0.037(3) 0.026(3) 0.060(4) -0.009(3) -0.014(3) 0.001(2)
F16 0.096(5) 0.019(3) 0.070(5) 0.004(3) -0.046(4) 0.011(3)
F17 0.032(3) 0.019(2) 0.075(5) -0.009(3) 0.011(3) 0.005(2)
F18 0.034(3) 0.023(3) 0.064(4) 0.007(3) 0.007(3) -0.002(2)

loop_
_atom_type_symbol
_atom_type_description
_atom_type_scat_dispersion_real
_atom_type_scat_dispersion_imag
_atom_type_scat_source
C C 0.0033 0.0016 'International Tables Vol C Tables 4.2.6.8 and 6.1.1.4'
H H 0.0000 0.0000 'International Tables Vol C Tables 4.2.6.8 and 6.1.1.4'
B B 0.0013 0.0007 'International Tables Vol C Tables 4.2.6.8 and 6.1.1.4'
N N 0.0061 0.0033 'International Tables Vol C Tables 4.2.6.8 and 6.1.1.4'
F F 0.0171 0.0103 'International Tables Vol C Tables 4.2.6.8 and 6.1.1.4'
Cu Cu 0.3201 1.2651 'International Tables Vol C Tables 4.2.6.8 and 6.1.1.4'

loop_
_geom_angle_atom_site_label_1
_geom_angle_atom_site_label_2
_geom_angle_atom_site_label_3
_geom_angle
_geom_angle_site_symmetry_1
_geom_angle_site_symmetry_3
_geom_angle_publ_flag
N8 Cu C14 149.1(3) . . ?
N8 Cu C13 112.1(3) . . ?
C14 Cu C13 38.3(4) . . ?
N8 Cu N2 92.5(3) . . ?
C14 Cu N2 113.4(3) . . ?
C13 Cu N2 149.7(3) . . ?
N8 Cu N5 83.9(2) . . ?
C14 Cu N5 113.1(4) . . ?
C13 Cu N5 113.0(3) . . ?
N2 Cu N5 86.0(2) . . ?
C2 N1 N2 106.5(5) . . ?
C2 N1 B 132.8(6) . . ?
N2 N1 B 120.4(5) . . ?
C1 N2 N1 104.3(5) . . ?
C1 N2 Cu 137.4(5) . . ?
N1 N2 Cu 118.3(4) . . ?
C2 N3 C1 102.0(6) . . ?
C6 N4 N5 107.0(6) . . ?
C6 N4 B 132.5(6) . . ?
N5 N4 B 120.5(6) . . ?
C5 N5 N4 103.4(6) . . ?
C5 N5 Cu 144.2(5) . . ?
N4 N5 Cu 112.4(5) . . ?
C6 N6 C5 99.5(7) . . ?
C10 N7 N8 106.5(7) . . ?
C10 N7 B 131.8(6) . . ?
N8 N7 B 121.6(6) . . ?
C9 N8 N7 103.8(6) . . ?
C9 N8 Cu 138.6(5) . . ?
N7 N8 Cu 117.5(5) . . ?
C10 N9 C9 100.5(7) . . ?
N7 B N4 109.6(5) . . ?
N7 B N1 106.6(8) . . ?
N4 B N1 110.0(8) . . ?
N7 B H 101.5(8) . . ?
N4 B H 116.6(8) . . ?
N1 B H 111.9(6) . . ?
N2 C1 N3 114.7(6) . . ?
N2 C1 C3 122.4(6) . . ?
N3 C1 C3 122.8(6) . . ?
N3 C2 N1 112.5(6) . . ?
N3 C2 C4 123.5(6) . . ?
N1 C2 C4 123.9(6) . . ?
F1 C3 F2 107.0(7) . . ?
F1 C3 F3 109.6(9) . . ?
F2 C3 F3 106.7(8) . . ?
F1 C3 C1 111.0(8) . . ?
F2 C3 C1 112.6(8) . . ?
F3 C3 C1 109.9(6) . . ?
F5 C4 F6 107.8(8) . . ?
F5 C4 F4 107.4(6) . . ?
F6 C4 F4 108.1(8) . . ?
F5 C4 C2 113.0(8) . . ?
F6 C4 C2 110.2(6) . . ?
F4 C4 C2 110.2(8) . . ?
N5 C5 N6 116.0(7) . . ?
N5 C5 C7 123.8(7) . . ?
N6 C5 C7 120.2(7) . . ?
N6 C6 N4 114.1(7) . . ?
N6 C6 C8 120.3(8) . . ?
N4 C6 C8 125.5(7) . . ?
F7 C7 F8 106.6(8) . . ?
F7 C7 F9 110.6(8) . . ?
F8 C7 F9 103.9(8) . . ?
F7 C7 C5 112.5(8) . . ?
F8 C7 C5 110.9(7) . . ?
F9 C7 C5 111.9(7) . . ?
F12 C8 F10 108.6(6) . . ?
F12 C8 F11 106.7(7) . . ?
F10 C8 F11 109.7(7) . . ?
F12 C8 C6 110.6(8) . . ?
F10 C8 C6 110.7(7) . . ?
F11 C8 C6 110.4(6) . . ?
N8 C9 N9 115.8(7) . . ?
N8 C9 C11 122.4(7) . . ?
N9 C9 C11 121.7(8) . . ?
N7 C10 N9 113.4(7) . . ?
N7 C10 C12 124.0(8) . . ?
N9 C10 C12 122.6(8) . . ?
F15 C11 F14 106.5(7) . . ?
F15 C11 F13 106.3(6) . . ?
F14 C11 F13 107.8(6) . . ?
F15 C11 C9 109.8(7) . . ?
F14 C11 C9 113.7(6) . . ?
F13 C11 C9 112.2(8) . . ?
F16 C12 F18 106.4(8) . . ?
F16 C12 F17 107.3(7) . . ?
F18 C12 F17 109.0(8) . . ?
F16 C12 C10 109.6(8) . . ?
F18 C12 C10 111.6(7) . . ?
F17 C12 C10 112.7(8) . . ?
C14 C13 Cu 70.3(4) . . ?
C14 C13 H13A 116.6 . . ?
Cu C13 H13A 116.6 . . ?
C14 C13 H13B 116.6 . . ?
Cu C13 H13B 116.6 . . ?
H13A C13 H13B 113.6 . . ?
C13 C14 Cu 71.3(5) . . ?
C13 C14 H14A 116.5 . . ?
Cu C14 H14A 116.5 . . ?
C13 C14 H14B 116.5 . . ?
Cu C14 H14B 116.5 . . ?
H14A C14 H14B 113.5 . . ?

loop_
_geom_bond_atom_site_label_1
_geom_bond_atom_site_label_2
_geom_bond_distance
_geom_bond_site_symmetry_2
_geom_bond_publ_flag
Cu N8 2.028(7) . ?
Cu C14 2.039(8) . ?
Cu C13 2.051(7) . ?
Cu N2 2.067(6) . ?
Cu N5 2.372(7) . ?
N1 C2 1.362(8) . ?
N1 N2 1.364(8) . ?
N1 B 1.587(8) . ?
N2 C1 1.332(9) . ?
N3 C2 1.326(9) . ?
N3 C1 1.349(9) . ?
N4 C6 1.353(11) . ?
N4 N5 1.376(8) . ?
N4 B 1.561(13) . ?
N5 C5 1.332(11) . ?
N6 C6 1.341(11) . ?
N6 C5 1.384(11) . ?
N7 C10 1.334(11) . ?
N7 N8 1.398(8) . ?
N7 B 1.543(13) . ?
N8 C9 1.307(11) . ?
N9 C10 1.345(12) . ?
N9 C9 1.369(11) . ?
B H 1.120(8) . ?
C1 C3 1.518(10) . ?
C2 C4 1.517(11) . ?
C3 F1 1.330(12) . ?
C3 F2 1.338(12) . ?
C3 F3 1.348(8) . ?
C4 F5 1.314(12) . ?
C4 F6 1.335(8) . ?
C4 F4 1.378(11) . ?
C5 C7 1.511(11) . ?
C6 C8 1.531(11) . ?
C7 F7 1.318(10) . ?
C7 F8 1.328(12) . ?
C7 F9 1.343(10) . ?
C8 F12 1.325(10) . ?
C8 F10 1.339(10) . ?
C8 F11 1.349(9) . ?
C9 C11 1.492(11) . ?
C10 C12 1.511(12) . ?
C11 F15 1.333(10) . ?
C11 F14 1.353(9) . ?
C11 F13 1.362(10) . ?
C12 F16 1.329(11) . ?
C12 F18 1.339(10) . ?
C12 F17 1.336(11) . ?
C13 C14 1.343(13) . ?
C13 H13A 0.9900 . ?
C13 H13B 0.9900 . ?
C14 H14A 0.9900 . ?
C14 H14B 0.9900 . ?
